data_4029648
loop_
_publ_author_name
'Alvarez-Fern\'andez, Ana'
'Su\'arez-Rodr\'iguez, Tatiana'
'Su\'arez-Sobrino, Angel L'

_publ_section_title
;
 Nucleophilic Addition/Double Cyclization Cascade Processes between Enynyl
 Fischer Carbene Complexes and Alkynyl Malonates.
;
_journal_issue 14
_journal_name_full 'The Journal of organic chemistry'
_journal_page_first 6419
_journal_page_last 6423
_journal_paper_doi 10.1021/jo500378z
_journal_volume 79
_journal_year 2014
_chemical_formula_moiety 'C20 H20 O5'
_chemical_formula_sum 'C20 H20 O5'
_chemical_formula_weight 340.36
_chemical_name_systematic
;
 ?
;
_space_group_IT_number 14
_symmetry_cell_setting monoclinic
_symmetry_space_group_name_Hall '-P 2ybc'
_symmetry_space_group_name_H-M 'P 1 21/c 1'
_atom_sites_solution_hydrogens geom
_atom_sites_solution_primary direct
_atom_sites_solution_secondary difmap
_audit_creation_method SHELXL-97
_cell_angle_alpha 90.00
_cell_angle_beta 91.7100(10)
_cell_angle_gamma 90.00
_cell_formula_units_Z 4
_cell_length_a 8.59890(10)
_cell_length_b 7.93160(10)
_cell_length_c 25.5665(3)
_cell_measurement_reflns_used 2625
_cell_measurement_temperature 293(2)
_cell_measurement_theta_max 66.8438
_cell_measurement_theta_min 3.4579
_cell_volume 1742.94(4)
_computing_cell_refinement
;
CrysAlis RED, Oxford Diffraction Ltd.,
Version 1.171.32.5 (release 08-05-2007 CrysAlis171 .NET)
(compiled May  8 2007,13:10:02)
;
_computing_data_collection
;
CrysAlis CCD, Oxford Diffraction Ltd.,
Version 1.171.32.5 (release 08-05-2007 CrysAlis171 .NET)
(compiled May  8 2007,13:10:02)
;
_computing_data_reduction
;
CrysAlis RED, Oxford Diffraction Ltd.,
Version 1.171.32.5 (release 08-05-2007 CrysAlis171 .NET)
(compiled May  8 2007,13:10:02)
;
_computing_molecular_graphics 'PLATON (Spek, 2006)'
_computing_publication_material 'SHELXL-97(Sheldrick, 1997)'
_computing_structure_refinement 'SHELXL-97 (Sheldrick, 1997)'
_computing_structure_solution 'SIR-92 (Altomare, 1994)'
_diffrn_ambient_temperature 293(2)
_diffrn_detector_area_resol_mean 8.2640
_diffrn_measured_fraction_theta_full 0.990
_diffrn_measured_fraction_theta_max 0.990
_diffrn_measurement_device_type
;
 Oxford Diffraction Xcalibur Nova
;
_diffrn_measurement_method '\f and \w scans'
_diffrn_radiation_monochromator graphite
_diffrn_radiation_source 'Nova (Cu) X-ray Source'
_diffrn_radiation_type CuK\a
_diffrn_radiation_wavelength 1.54184
_diffrn_reflns_av_R_equivalents 0.0367
_diffrn_reflns_av_sigmaI/netI 0.0508
_diffrn_reflns_limit_h_max 10
_diffrn_reflns_limit_h_min -8
_diffrn_reflns_limit_k_max 9
_diffrn_reflns_limit_k_min -9
_diffrn_reflns_limit_l_max 27
_diffrn_reflns_limit_l_min -30
_diffrn_reflns_number 9084
_diffrn_reflns_theta_full 66.98
_diffrn_reflns_theta_max 66.98
_diffrn_reflns_theta_min 3.46
_diffrn_standards_number 0
_exptl_absorpt_coefficient_mu 0.764
_exptl_absorpt_correction_T_max 1.00000
_exptl_absorpt_correction_T_min 0.89015
_exptl_absorpt_correction_type multi-scan
_exptl_absorpt_process_details
;
CrysAlis RED, Oxford Diffraction Ltd.,
Version 1.171.32.5 (release 08-05-2007 CrysAlis171 .NET)
(compiled May  8 2007,13:10:02)
Empirical absorption correction using spherical harmonics,
 implemented in SCALE3 ABSPACK scaling algorithm.
;
_exptl_crystal_colour colorless
_exptl_crystal_density_diffrn 1.297
_exptl_crystal_density_method 'not measured'
_exptl_crystal_description prism
_exptl_crystal_F_000 720
_exptl_crystal_size_max 0.138
_exptl_crystal_size_mid 0.046
_exptl_crystal_size_min 0.026
_refine_diff_density_max 0.129
_refine_diff_density_min -0.185
_refine_diff_density_rms 0.037
_refine_ls_extinction_method none
_refine_ls_goodness_of_fit_ref 0.803
_refine_ls_hydrogen_treatment noref
_refine_ls_matrix_type full
_refine_ls_number_parameters 230
_refine_ls_number_reflns 3074
_refine_ls_number_restraints 0
_refine_ls_restrained_S_all 0.803
_refine_ls_R_factor_all 0.0636
_refine_ls_R_factor_gt 0.0381
_refine_ls_shift/su_max 0.000
_refine_ls_shift/su_mean 0.000
_refine_ls_structure_factor_coef Fsqd
_refine_ls_weighting_details 'calc w=1/[\s^2^(Fo^2^)+(0.0495P)^2^+0.0000P] where P=(Fo^2^+2Fc^2^)/3'
_refine_ls_weighting_scheme calc
_refine_ls_wR_factor_gt 0.0844
_refine_ls_wR_factor_ref 0.0890
_reflns_number_gt 1813
_reflns_number_total 3074
_reflns_threshold_expression >2\s(I)
_cod_data_source_file jo500378z_si_004.cif
_cod_data_source_block 6e
_cod_depositor_comments 'Adding full bibliography for 4029647--4029649.cif.'
_cod_database_code 4029648

loop_
_symmetry_equiv_pos_as_xyz
'x, y, z'
'-x, y+1/2, -z+1/2'
'-x, -y, -z'
'x, -y-1/2, z-1/2'

loop_
_atom_site_label
_atom_site_type_symbol
_atom_site_fract_x
_atom_site_fract_y
_atom_site_fract_z
_atom_site_U_iso_or_equiv
_atom_site_adp_type
_atom_site_occupancy
_atom_site_symmetry_multiplicity
_atom_site_calc_flag
_atom_site_refinement_flags
O5 O 0.09928(14) 0.28046(17) 0.44792(5) 0.0598(4) Uani 1 1 d .
O1 O 0.50565(15) 0.04867(17) 0.25364(5) 0.0604(4) Uani 1 1 d .
O4 O 0.43989(18) 0.55448(17) 0.39799(5) 0.0742(4) Uani 1 1 d .
O2 O 0.32779(17) 0.5330(2) 0.47459(6) 0.0792(5) Uani 1 1 d .
O3 O 0.25930(17) 0.1028(2) 0.48996(6) 0.0888(5) Uani 1 1 d .
C8 C 0.35843(19) 0.2835(2) 0.42250(6) 0.0425(4) Uani 1 1 d .
C3 C 0.3227(2) 0.2443(2) 0.36544(6) 0.0424(4) Uani 1 1 d .
C16 C 0.36995(19) 0.4708(2) 0.43509(7) 0.0486(4) Uani 1 1 d .
C1 C 0.4134(2) 0.1306(2) 0.28851(7) 0.0468(4) Uani 1 1 d .
C7 C 0.5237(2) 0.2026(2) 0.43153(7) 0.0516(5) Uani 1 1 d .
H7A H 0.5971 0.2860 0.4450 0.062 Uiso 1 1 calc R
H7B H 0.5191 0.1104 0.4564 0.062 Uiso 1 1 calc R
C5 C 0.2651(2) 0.1861(2) 0.27929(6) 0.0443(4) Uani 1 1 d .
C4 C 0.2090(2) 0.2574(2) 0.32903(6) 0.0455(4) Uani 1 1 d .
H4 H 0.1110 0.3034 0.3339 0.055 Uiso 1 1 calc R
C2 C 0.4568(2) 0.1633(2) 0.34292(7) 0.0440(4) Uani 1 1 d .
C6 C 0.5725(2) 0.1389(2) 0.37876(7) 0.0469(4) Uani 1 1 d .
C10 C 0.2117(3) 0.0819(3) 0.18768(7) 0.0645(6) Uani 1 1 d .
H10 H 0.2975 0.0109 0.1907 0.077 Uiso 1 1 calc R
C17 C 0.2367(2) 0.2097(2) 0.45776(7) 0.0506(5) Uani 1 1 d .
C14 C 0.0445(2) 0.2898(3) 0.22291(8) 0.0592(5) Uani 1 1 d .
H14 H 0.0163 0.3598 0.2502 0.071 Uiso 1 1 calc R
C9 C 0.1736(2) 0.1855(2) 0.22980(7) 0.0494(5) Uani 1 1 d .
C18 C 0.6348(3) 0.1427(3) 0.23609(9) 0.0724(6) Uani 1 1 d .
H18C H 0.5983 0.2421 0.2182 0.109 Uiso 1 1 calc R
H18A H 0.6935 0.0749 0.2126 0.109 Uiso 1 1 calc R
H18B H 0.7000 0.1745 0.2656 0.109 Uiso 1 1 calc R
C15 C 0.7284(2) 0.0602(3) 0.37267(8) 0.0612(5) Uani 1 1 d .
H15A H 0.7285 -0.0037 0.3408 0.092 Uiso 1 1 calc R
H15C H 0.7509 -0.0131 0.4018 0.092 Uiso 1 1 calc R
H15B H 0.8062 0.1468 0.3715 0.092 Uiso 1 1 calc R
C13 C -0.0431(2) 0.2924(3) 0.17660(8) 0.0704(6) Uani 1 1 d .
H13 H -0.1281 0.3645 0.1729 0.084 Uiso 1 1 calc R
C11 C 0.1226(3) 0.0843(3) 0.14160(8) 0.0778(7) Uani 1 1 d .
H11 H 0.1492 0.0144 0.1140 0.093 Uiso 1 1 calc R
C12 C -0.0041(3) 0.1883(3) 0.13615(8) 0.0768(7) Uani 1 1 d .
H12 H -0.0634 0.1883 0.1051 0.092 Uiso 1 1 calc R
C20 C -0.0234(2) 0.2419(3) 0.48298(9) 0.0814(7) Uani 1 1 d .
H20A H -0.0666 0.1334 0.4744 0.122 Uiso 1 1 calc R
H20C H -0.1032 0.3262 0.4797 0.122 Uiso 1 1 calc R
H20B H 0.0177 0.2403 0.5183 0.122 Uiso 1 1 calc R
C19 C 0.4689(4) 0.7312(3) 0.40774(11) 0.1001(9) Uani 1 1 d .
H19C H 0.3748 0.7845 0.4184 0.150 Uiso 1 1 calc R
H19A H 0.5037 0.7837 0.3763 0.150 Uiso 1 1 calc R
H19B H 0.5476 0.7429 0.4349 0.150 Uiso 1 1 calc R

loop_
_atom_site_aniso_label
_atom_site_aniso_U_11
_atom_site_aniso_U_22
_atom_site_aniso_U_33
_atom_site_aniso_U_23
_atom_site_aniso_U_13
_atom_site_aniso_U_12
O5 0.0470(7) 0.0783(10) 0.0547(8) 0.0078(7) 0.0117(6) 0.0023(7)
O1 0.0620(8) 0.0560(8) 0.0644(8) -0.0208(6) 0.0201(6) -0.0019(7)
O4 0.1075(11) 0.0510(9) 0.0646(9) -0.0043(7) 0.0108(8) -0.0264(8)
O2 0.0855(11) 0.0721(11) 0.0813(11) -0.0328(8) 0.0267(8) -0.0069(8)
O3 0.0723(10) 0.1041(13) 0.0905(12) 0.0507(10) 0.0091(8) -0.0007(9)
C8 0.0444(9) 0.0425(10) 0.0409(10) -0.0014(7) 0.0046(7) 0.0015(8)
C3 0.0465(10) 0.0376(9) 0.0434(10) -0.0012(7) 0.0075(8) -0.0003(8)
C16 0.0434(10) 0.0529(11) 0.0492(11) -0.0060(9) 0.0005(8) 0.0008(9)
C1 0.0535(11) 0.0403(10) 0.0474(11) -0.0078(8) 0.0133(8) -0.0021(9)
C7 0.0479(10) 0.0547(12) 0.0519(11) -0.0020(9) -0.0005(8) 0.0052(9)
C5 0.0518(11) 0.0393(10) 0.0423(10) -0.0024(7) 0.0080(8) -0.0053(8)
C4 0.0447(10) 0.0477(11) 0.0446(10) -0.0011(8) 0.0081(8) -0.0011(8)
C2 0.0455(10) 0.0368(10) 0.0500(11) -0.0044(8) 0.0097(8) -0.0008(8)
C6 0.0451(10) 0.0401(10) 0.0557(11) -0.0029(8) 0.0071(9) 0.0007(8)
C10 0.0800(14) 0.0636(14) 0.0498(12) -0.0102(10) 0.0026(11) -0.0042(11)
C17 0.0523(11) 0.0570(12) 0.0426(10) 0.0002(9) 0.0029(8) -0.0035(10)
C14 0.0534(11) 0.0758(14) 0.0485(12) -0.0033(10) 0.0046(9) -0.0081(11)
C9 0.0543(11) 0.0487(11) 0.0457(11) -0.0021(8) 0.0102(8) -0.0121(9)
C18 0.0761(14) 0.0737(15) 0.0693(14) -0.0092(11) 0.0335(11) -0.0034(12)
C15 0.0515(11) 0.0624(13) 0.0701(13) -0.0052(10) 0.0064(10) 0.0093(10)
C13 0.0574(12) 0.0975(17) 0.0562(13) 0.0053(12) 0.0002(10) -0.0110(12)
C11 0.0960(18) 0.0854(18) 0.0522(14) -0.0189(12) 0.0047(12) -0.0198(15)
C12 0.0695(14) 0.113(2) 0.0471(13) 0.0034(13) -0.0066(11) -0.0250(15)
C20 0.0568(13) 0.123(2) 0.0652(14) 0.0061(13) 0.0191(11) -0.0109(13)
C19 0.136(2) 0.0511(15) 0.112(2) -0.0046(13) -0.0082(17) -0.0346(15)

loop_
_atom_type_symbol
_atom_type_description
_atom_type_scat_dispersion_real
_atom_type_scat_dispersion_imag
_atom_type_scat_source
C C 0.0181 0.0091 'International Tables Vol C Tables 4.2.6.8 and 6.1.1.4'
H H 0.0000 0.0000 'International Tables Vol C Tables 4.2.6.8 and 6.1.1.4'
O O 0.0492 0.0322 'International Tables Vol C Tables 4.2.6.8 and 6.1.1.4'

loop_
_geom_angle_atom_site_label_1
_geom_angle_atom_site_label_2
_geom_angle_atom_site_label_3
_geom_angle
C17 O5 C20 117.27(16)
C1 O1 C18 115.37(14)
C16 O4 C19 116.41(17)
C3 C8 C17 111.67(14)
C3 C8 C16 114.46(14)
C17 C8 C16 106.97(14)
C3 C8 C7 102.41(13)
C17 C8 C7 113.07(15)
C16 C8 C7 108.34(14)
C4 C3 C2 109.36(15)
C4 C3 C8 141.28(15)
C2 C3 C8 109.36(14)
O2 C16 O4 124.00(18)
O2 C16 C8 124.36(17)
O4 C16 C8 111.55(15)
C5 C1 O1 126.56(17)
C5 C1 C2 108.69(14)
O1 C1 C2 124.66(16)
C6 C7 C8 106.21(14)
C6 C7 H7A 110.5
C8 C7 H7A 110.5
C6 C7 H7B 110.5
C8 C7 H7B 110.5
H7A C7 H7B 108.7
C1 C5 C9 128.46(15)
C1 C5 C4 107.52(15)
C9 C5 C4 123.97(16)
C3 C4 C5 108.54(15)
C3 C4 H4 125.7
C5 C4 H4 125.7
C6 C2 C1 142.17(16)
C6 C2 C3 111.87(15)
C1 C2 C3 105.89(15)
C2 C6 C15 129.59(17)
C2 C6 C7 109.91(15)
C15 C6 C7 120.49(16)
C11 C10 C9 120.6(2)
C11 C10 H10 119.7
C9 C10 H10 119.7
O3 C17 O5 123.87(17)
O3 C17 C8 125.61(17)
O5 C17 C8 110.52(16)
C13 C14 C9 121.94(19)
C13 C14 H14 119.0
C9 C14 H14 119.0
C14 C9 C10 117.08(19)
C14 C9 C5 120.78(16)
C10 C9 C5 122.14(18)
O1 C18 H18C 109.5
O1 C18 H18A 109.5
H18C C18 H18A 109.5
O1 C18 H18B 109.5
H18C C18 H18B 109.5
H18A C18 H18B 109.5
C6 C15 H15A 109.5
C6 C15 H15C 109.5
H15A C15 H15C 109.5
C6 C15 H15B 109.5
H15A C15 H15B 109.5
H15C C15 H15B 109.5
C12 C13 C14 119.7(2)
C12 C13 H13 120.1
C14 C13 H13 120.1
C12 C11 C10 120.8(2)
C12 C11 H11 119.6
C10 C11 H11 119.6
C11 C12 C13 119.8(2)
C11 C12 H12 120.1
C13 C12 H12 120.1
O5 C20 H20A 109.5
O5 C20 H20C 109.5
H20A C20 H20C 109.5
O5 C20 H20B 109.5
H20A C20 H20B 109.5
H20C C20 H20B 109.5
O4 C19 H19C 109.5
O4 C19 H19A 109.5
H19C C19 H19A 109.5
O4 C19 H19B 109.5
H19C C19 H19B 109.5
H19A C19 H19B 109.5

loop_
_geom_bond_atom_site_label_1
_geom_bond_atom_site_label_2
_geom_bond_distance
O5 C17 1.326(2)
O5 C20 1.438(2)
O1 C1 1.3742(19)
O1 C18 1.422(2)
O4 C16 1.317(2)
O4 C19 1.444(3)
O2 C16 1.190(2)
O3 C17 1.194(2)
C8 C3 1.514(2)
C8 C17 1.519(2)
C8 C16 1.523(2)
C8 C7 1.570(2)
C3 C4 1.334(2)
C3 C2 1.454(2)
C1 C5 1.363(2)
C1 C2 1.453(2)
C7 C6 1.512(2)
C7 H7A 0.9700
C7 H7B 0.9700
C5 C9 1.470(3)
C5 C4 1.485(2)
C4 H4 0.9300
C2 C6 1.346(2)
C6 C15 1.491(2)
C10 C11 1.386(3)
C10 C9 1.401(3)
C10 H10 0.9300
C14 C13 1.385(3)
C14 C9 1.391(3)
C14 H14 0.9300
C18 H18C 0.9600
C18 H18A 0.9600
C18 H18B 0.9600
C15 H15A 0.9600
C15 H15C 0.9600
C15 H15B 0.9600
C13 C12 1.373(3)
C13 H13 0.9300
C11 C12 1.370(3)
C11 H11 0.9300
C12 H12 0.9300
C20 H20A 0.9600
C20 H20C 0.9600
C20 H20B 0.9600
C19 H19C 0.9600
C19 H19A 0.9600
C19 H19B 0.9600

loop_
_geom_torsion_atom_site_label_1
_geom_torsion_atom_site_label_2
_geom_torsion_atom_site_label_3
_geom_torsion_atom_site_label_4
_geom_torsion
C17 C8 C3 C4 53.3(3)
C16 C8 C3 C4 -68.4(3)
C7 C8 C3 C4 174.6(2)
C17 C8 C3 C2 -125.67(15)
C16 C8 C3 C2 112.61(16)
C7 C8 C3 C2 -4.39(17)
C19 O4 C16 O2 1.6(3)
C19 O4 C16 C8 -175.06(19)
C3 C8 C16 O2 144.36(18)
C17 C8 C16 O2 20.1(2)
C7 C8 C16 O2 -102.1(2)
C3 C8 C16 O4 -38.9(2)
C17 C8 C16 O4 -163.21(15)
C7 C8 C16 O4 74.60(19)
C18 O1 C1 C5 110.7(2)
C18 O1 C1 C2 -73.1(2)
C3 C8 C7 C6 4.65(18)
C17 C8 C7 C6 124.96(16)
C16 C8 C7 C6 -116.65(16)
O1 C1 C5 C9 -5.7(3)
C2 C1 C5 C9 177.62(16)
O1 C1 C5 C4 176.68(16)
C2 C1 C5 C4 -0.04(19)
C2 C3 C4 C5 -0.85(19)
C8 C3 C4 C5 -179.8(2)
C1 C5 C4 C3 0.6(2)
C9 C5 C4 C3 -177.23(16)
C5 C1 C2 C6 175.9(2)
O1 C1 C2 C6 -0.9(4)
C5 C1 C2 C3 -0.45(19)
O1 C1 C2 C3 -177.25(15)
C4 C3 C2 C6 -176.78(16)
C8 C3 C2 C6 2.5(2)
C4 C3 C2 C1 0.82(19)
C8 C3 C2 C1 -179.86(14)
C1 C2 C6 C15 3.4(4)
C3 C2 C6 C15 179.62(18)
C1 C2 C6 C7 -175.5(2)
C3 C2 C6 C7 0.7(2)
C8 C7 C6 C2 -3.5(2)
C8 C7 C6 C15 177.46(16)
C20 O5 C17 O3 8.8(3)
C20 O5 C17 C8 -171.38(16)
C3 C8 C17 O3 115.7(2)
C16 C8 C17 O3 -118.4(2)
C7 C8 C17 O3 0.8(3)
C3 C8 C17 O5 -64.12(19)
C16 C8 C17 O5 61.82(18)
C7 C8 C17 O5 -178.99(15)
C13 C14 C9 C10 -0.1(3)
C13 C14 C9 C5 179.62(17)
C11 C10 C9 C14 -0.4(3)
C11 C10 C9 C5 179.85(18)
C1 C5 C9 C14 -160.58(18)
C4 C5 C9 C14 16.7(3)
C1 C5 C9 C10 19.2(3)
C4 C5 C9 C10 -163.52(17)
C9 C14 C13 C12 0.8(3)
C9 C10 C11 C12 0.3(3)
C10 C11 C12 C13 0.4(4)
C14 C13 C12 C11 -0.9(3)
